data_2235159
loop_
_publ_author_name
'Liu, Guang-Xiang'

_publ_section_title
;
 <i>catena</i>-Poly[[[bis(nitrato-\k<i>O</i>)copper(II)]-bis[\m-1,3-bis(imidazol-1-yl)-5-methylbenzene-\k^2^<i>N</i>^3^:<i>N</i>^3'^]]
 dihydrate]
;
_journal_coeditor_code LR2064
_journal_issue 6
_journal_name_full 'Acta Crystallographica Section E'
_journal_page_first m840
_journal_paper_doi 10.1107/S1600536812023628
_journal_volume 68
_journal_year 2012
_chemical_formula_iupac '[Cu (N O3)2 (C13 H12 N4)2], 2H2 O'
_chemical_formula_moiety 'C26 H24 Cu N10 O6, 2(H2 O)'
_chemical_formula_sum 'C26 H28 Cu N10 O8'
_chemical_formula_weight 672.12
_chemical_name_systematic
;
<i>catena</i>-Poly[[[bis(nitrato-\k<i>O</i>)copper(II)]-bis[\m-1,3-
bis(imidazol-1-yl)-5-methylbenzene-\k^2^<i>N</i>^3^:<i>N</i>^3'^]]
dihydrate]
;
_space_group_IT_number 14
_symmetry_cell_setting monoclinic
_symmetry_space_group_name_Hall '-P 2ybc'
_symmetry_space_group_name_H-M 'P 1 21/c 1'
_atom_sites_solution_hydrogens geom
_atom_sites_solution_primary direct
_atom_sites_solution_secondary difmap
_audit_creation_method SHELXL-97
_cell_angle_alpha 90.00
_cell_angle_beta 123.604(17)
_cell_angle_gamma 90.00
_cell_formula_units_Z 2
_cell_length_a 11.585(4)
_cell_length_b 9.652(3)
_cell_length_c 15.450(4)
_cell_measurement_reflns_used 4382
_cell_measurement_temperature 293(2)
_cell_measurement_theta_max 26.05
_cell_measurement_theta_min 2.64
_cell_volume 1438.9(8)
_computing_cell_refinement 'SAINT (Bruker, 2000)'
_computing_data_collection 'SMART (Bruker, 2000)'
_computing_data_reduction 'SAINT (Bruker, 2000)'
_computing_molecular_graphics 'SHELXTL (Sheldrick, 2008)'
_computing_publication_material 'SHELXTL (Sheldrick, 2008)'
_computing_structure_refinement 'SHELXL97 (Sheldrick, 2008)'
_computing_structure_solution 'SHELXS97 (Sheldrick, 2008)'
_diffrn_ambient_temperature 293(2)
_diffrn_measured_fraction_theta_full 0.999
_diffrn_measured_fraction_theta_max 0.999
_diffrn_measurement_device_type 'Bruker SMART APEX CCD area-detector'
_diffrn_measurement_method 'phi and omega scans'
_diffrn_radiation_monochromator graphite
_diffrn_radiation_source 'sealed tube'
_diffrn_radiation_type MoK\a
_diffrn_radiation_wavelength 0.71073
_diffrn_reflns_av_R_equivalents 0.0386
_diffrn_reflns_av_sigmaI/netI 0.0355
_diffrn_reflns_limit_h_max 14
_diffrn_reflns_limit_h_min -13
_diffrn_reflns_limit_k_max 11
_diffrn_reflns_limit_k_min -11
_diffrn_reflns_limit_l_max 18
_diffrn_reflns_limit_l_min -18
_diffrn_reflns_number 10260
_diffrn_reflns_theta_full 25.50
_diffrn_reflns_theta_max 25.50
_diffrn_reflns_theta_min 2.64
_exptl_absorpt_coefficient_mu 0.827
_exptl_absorpt_correction_T_max 0.8654
_exptl_absorpt_correction_T_min 0.8389
_exptl_absorpt_correction_type multi-scan
_exptl_absorpt_process_details '(SADABS; Bruker, 2000)'
_exptl_crystal_colour blue
_exptl_crystal_density_diffrn 1.551
_exptl_crystal_density_method 'not measured'
_exptl_crystal_description block
_exptl_crystal_F_000 694
_exptl_crystal_size_max 0.22
_exptl_crystal_size_mid 0.20
_exptl_crystal_size_min 0.18
_refine_diff_density_max 0.425
_refine_diff_density_min -0.509
_refine_ls_extinction_method none
_refine_ls_goodness_of_fit_ref 1.055
_refine_ls_hydrogen_treatment mixed
_refine_ls_matrix_type full
_refine_ls_number_parameters 214
_refine_ls_number_reflns 2672
_refine_ls_number_restraints 2
_refine_ls_restrained_S_all 1.055
_refine_ls_R_factor_all 0.0530
_refine_ls_R_factor_gt 0.0356
_refine_ls_shift/su_max 0.002
_refine_ls_shift/su_mean 0.000
_refine_ls_structure_factor_coef Fsqd
_refine_ls_weighting_details 'calc w=1/[\s^2^(Fo^2^)+(0.0393P)^2^+1.4695P] where P=(Fo^2^+2Fc^2^)/3'
_refine_ls_weighting_scheme calc
_refine_ls_wR_factor_gt 0.0867
_refine_ls_wR_factor_ref 0.1008
_reflns_number_gt 2114
_reflns_number_total 2672
_reflns_threshold_expression I>2sigma(I)
_cod_data_source_file lr2064.cif
_cod_data_source_block I
_cod_original_sg_symbol_H-M 'P 21/c'
_cod_database_code 2235159
_cod_database_fobs_code 2235159

loop_
_symmetry_equiv_pos_as_xyz
'x, y, z'
'-x, y+1/2, -z+1/2'
'-x, -y, -z'
'x, -y-1/2, z-1/2'

loop_
_atom_site_type_symbol
_atom_site_label
_atom_site_fract_x
_atom_site_fract_y
_atom_site_fract_z
_atom_site_U_iso_or_equiv
_atom_site_adp_type
_atom_site_calc_flag
_atom_site_refinement_flags
_atom_site_occupancy
_atom_site_symmetry_multiplicity
Cu Cu1 0.0000 1.0000 0.5000 0.02941(15) Uani d S 1 2
N N1 0.1444(2) 0.9308(2) 0.64001(17) 0.0311(5) Uani d . 1 1
N N2 0.2629(2) 0.9008(2) 0.80892(16) 0.0283(5) Uani d . 1 1
N N3 0.1879(2) 1.1172(2) 1.05555(16) 0.0310(5) Uani d . 1 1
N N4 0.0729(2) 1.3057(2) 1.04231(17) 0.0333(5) Uani d . 1 1
N N5 0.1839(3) 0.9479(3) 0.3683(2) 0.0465(6) Uani d . 1 1
O O1 0.1000(3) 0.8849(3) 0.28647(19) 0.0649(7) Uani d . 1 1
O O2 0.1663(2) 0.9523(3) 0.44070(18) 0.0589(6) Uani d . 1 1
O O3 0.2867(4) 1.0002(4) 0.3790(3) 0.1209(15) Uani d . 1 1
O O1W 0.5399(4) 0.9268(4) 0.3928(3) 0.0902(10) Uani d D 1 1
C C1 0.2547(3) 0.8473(3) 0.6687(2) 0.0422(7) Uani d . 1 1
H H1 0.2756 0.8095 0.6235 0.051 Uiso calc R 1 1
C C2 0.3288(3) 0.8274(3) 0.7721(2) 0.0432(7) Uani d . 1 1
H H2 0.4089 0.7745 0.8110 0.052 Uiso calc R 1 1
C C3 0.1522(3) 0.9612(3) 0.7259(2) 0.0350(6) Uani d . 1 1
H H3 0.0892 1.0172 0.7290 0.042 Uiso calc R 1 1
C C4 0.3023(3) 0.9164(3) 0.91399(19) 0.0280(6) Uani d . 1 1
C C5 0.4142(3) 0.8449(3) 0.9937(2) 0.0316(6) Uani d . 1 1
H H5 0.4639 0.7847 0.9791 0.038 Uiso calc R 1 1
C C6 0.4530(3) 0.8625(3) 1.0961(2) 0.0309(6) Uani d . 1 1
C C7 0.3782(3) 0.9530(3) 1.1169(2) 0.0310(6) Uani d . 1 1
H H7 0.4033 0.9667 1.1848 0.037 Uiso calc R 1 1
C C8 0.2661(3) 1.0225(2) 1.0358(2) 0.0297(6) Uani d . 1 1
C C9 0.2265(3) 1.0052(3) 0.9345(2) 0.0305(6) Uani d . 1 1
H H9 0.1502 1.0523 0.8808 0.037 Uiso calc R 1 1
C C10 0.5755(3) 0.7855(3) 1.1834(2) 0.0436(7) Uani d . 1 1
H H10A 0.6186 0.8405 1.2455 0.065 Uiso calc R 1 1
H H10B 0.6411 0.7676 1.1652 0.065 Uiso calc R 1 1
H H10C 0.5449 0.6993 1.1951 0.065 Uiso calc R 1 1
C C11 0.1473(3) 1.2442(3) 1.0130(2) 0.0359(6) Uani d . 1 1
H H11 0.1689 1.2832 0.9686 0.043 Uiso calc R 1 1
C C12 0.0659(3) 1.2134(3) 1.1069(2) 0.0372(6) Uani d . 1 1
H H12 0.0194 1.2287 1.1395 0.045 Uiso calc R 1 1
C C13 0.1364(3) 1.0975(3) 1.1159(2) 0.0363(6) Uani d . 1 1
H H13 0.1478 1.0195 1.1553 0.044 Uiso calc R 1 1
H H1WA 0.469(3) 0.958(4) 0.393(3) 0.071(14) Uiso d D 1 1
H H1WB 0.598(5) 0.964(5) 0.452(2) 0.108(19) Uiso d D 1 1

loop_
_atom_site_aniso_label
_atom_site_aniso_U_11
_atom_site_aniso_U_22
_atom_site_aniso_U_33
_atom_site_aniso_U_12
_atom_site_aniso_U_13
_atom_site_aniso_U_23
Cu1 0.0332(3) 0.0317(3) 0.0254(3) -0.0040(2) 0.0176(2) -0.00066(19)
N1 0.0347(12) 0.0316(12) 0.0307(12) 0.0004(10) 0.0205(10) -0.0015(10)
N2 0.0314(12) 0.0295(11) 0.0269(11) 0.0031(9) 0.0180(10) 0.0017(9)
N3 0.0381(12) 0.0306(12) 0.0301(12) 0.0057(10) 0.0225(11) 0.0020(9)
N4 0.0379(13) 0.0343(12) 0.0307(12) 0.0047(10) 0.0208(11) 0.0004(10)
N5 0.0402(14) 0.0553(16) 0.0518(17) 0.0045(13) 0.0302(14) 0.0115(14)
O1 0.0625(16) 0.0795(18) 0.0558(15) 0.0080(14) 0.0348(14) -0.0128(14)
O2 0.0598(15) 0.0764(16) 0.0548(15) 0.0019(12) 0.0408(13) -0.0031(12)
O3 0.087(2) 0.180(4) 0.112(3) -0.049(2) 0.066(2) 0.009(2)
O1W 0.089(3) 0.090(2) 0.088(3) -0.026(2) 0.047(2) -0.026(2)
C1 0.0524(18) 0.0464(17) 0.0377(16) 0.0166(14) 0.0311(15) 0.0048(13)
C2 0.0470(17) 0.0500(18) 0.0392(17) 0.0212(14) 0.0280(15) 0.0076(14)
C3 0.0363(15) 0.0385(15) 0.0329(15) 0.0069(12) 0.0209(13) -0.0012(12)
C4 0.0312(13) 0.0284(13) 0.0277(13) -0.0014(11) 0.0184(11) 0.0007(10)
C5 0.0344(14) 0.0268(13) 0.0376(15) 0.0031(11) 0.0224(13) 0.0007(11)
C6 0.0321(14) 0.0263(13) 0.0328(14) -0.0008(11) 0.0169(12) 0.0026(11)
C7 0.0374(15) 0.0301(13) 0.0264(14) -0.0017(11) 0.0182(12) 0.0015(11)
C8 0.0355(14) 0.0277(14) 0.0315(14) 0.0009(11) 0.0221(12) 0.0001(10)
C9 0.0315(13) 0.0314(13) 0.0287(14) 0.0056(11) 0.0169(11) 0.0045(11)
C10 0.0428(17) 0.0446(17) 0.0368(16) 0.0118(14) 0.0179(14) 0.0093(13)
C11 0.0491(17) 0.0350(15) 0.0331(15) 0.0073(13) 0.0287(14) 0.0060(12)
C12 0.0446(16) 0.0406(16) 0.0371(16) 0.0016(13) 0.0294(14) 0.0000(12)
C13 0.0504(17) 0.0342(15) 0.0360(15) 0.0020(12) 0.0312(14) 0.0049(12)

loop_
_atom_type_symbol
_atom_type_description
_atom_type_scat_dispersion_real
_atom_type_scat_dispersion_imag
_atom_type_scat_source
C C 0.0033 0.0016 'International Tables Vol C Tables 4.2.6.8 and 6.1.1.4'
H H 0.0000 0.0000 'International Tables Vol C Tables 4.2.6.8 and 6.1.1.4'
Cu Cu 0.3201 1.2651 'International Tables Vol C Tables 4.2.6.8 and 6.1.1.4'
N N 0.0061 0.0033 'International Tables Vol C Tables 4.2.6.8 and 6.1.1.4'
O O 0.0106 0.0060 'International Tables Vol C Tables 4.2.6.8 and 6.1.1.4'

loop_
_geom_angle_atom_site_label_1
_geom_angle_atom_site_label_2
_geom_angle_atom_site_label_3
_geom_angle_site_symmetry_1
_geom_angle_site_symmetry_3
_geom_angle
N1 Cu1 N1 . 3_576 180.0
N1 Cu1 N4 . 4_585 90.60(9)
N1 Cu1 N4 3_576 4_585 89.40(9)
N1 Cu1 N4 . 2_546 89.40(9)
N1 Cu1 N4 3_576 2_546 90.60(9)
N4 Cu1 N4 4_585 2_546 180.0
C3 N1 C1 . . 106.1(2)
C3 N1 Cu1 . . 124.95(19)
C1 N1 Cu1 . . 128.98(18)
C3 N2 C2 . . 106.5(2)
C3 N2 C4 . . 125.0(2)
C2 N2 C4 . . 128.5(2)
C11 N3 C13 . . 107.0(2)
C11 N3 C8 . . 124.6(2)
C13 N3 C8 . . 128.3(2)
C11 N4 C12 . . 105.7(2)
C11 N4 Cu1 . 2_556 123.13(18)
C12 N4 Cu1 . 2_556 131.13(18)
O3 N5 O2 . . 119.9(3)
O3 N5 O1 . . 119.7(3)
O2 N5 O1 . . 120.3(3)
H1WA O1W H1WB . . 92(4)
C2 C1 N1 . . 109.8(2)
C2 C1 H1 . . 125.1
N1 C1 H1 . . 125.1
C1 C2 N2 . . 106.4(2)
C1 C2 H2 . . 126.8
N2 C2 H2 . . 126.8
N1 C3 N2 . . 111.3(2)
N1 C3 H3 . . 124.4
N2 C3 H3 . . 124.4
C5 C4 C9 . . 120.5(2)
C5 C4 N2 . . 120.8(2)
C9 C4 N2 . . 118.7(2)
C4 C5 C6 . . 120.3(2)
C4 C5 H5 . . 119.8
C6 C5 H5 . . 119.8
C7 C6 C5 . . 119.3(2)
C7 C6 C10 . . 120.2(2)
C5 C6 C10 . . 120.5(2)
C8 C7 C6 . . 119.3(2)
C8 C7 H7 . . 120.3
C6 C7 H7 . . 120.3
C9 C8 C7 . . 121.8(2)
C9 C8 N3 . . 117.8(2)
C7 C8 N3 . . 120.3(2)
C8 C9 C4 . . 118.8(2)
C8 C9 H9 . . 120.6
C4 C9 H9 . . 120.6
C6 C10 H10A . . 109.5
C6 C10 H10B . . 109.5
H10A C10 H10B . . 109.5
C6 C10 H10C . . 109.5
H10A C10 H10C . . 109.5
H10B C10 H10C . . 109.5
N4 C11 N3 . . 111.2(2)
N4 C11 H11 . . 124.4
N3 C11 H11 . . 124.4
C13 C12 N4 . . 109.8(2)
C13 C12 H12 . . 125.1
N4 C12 H12 . . 125.1
C12 C13 N3 . . 106.3(2)
C12 C13 H13 . . 126.8
N3 C13 H13 . . 126.8

loop_
_geom_bond_atom_site_label_1
_geom_bond_atom_site_label_2
_geom_bond_site_symmetry_2
_geom_bond_distance
Cu1 N1 . 1.980(2)
Cu1 N1 3_576 1.980(2)
Cu1 N4 4_585 2.011(2)
Cu1 N4 2_546 2.011(2)
N1 C3 . 1.313(3)
N1 C1 . 1.360(4)
N2 C3 . 1.345(3)
N2 C2 . 1.375(3)
N2 C4 . 1.430(3)
N3 C11 . 1.346(3)
N3 C13 . 1.371(3)
N3 C8 . 1.434(3)
N4 C11 . 1.316(3)
N4 C12 . 1.374(3)
N4 Cu1 2_556 2.011(2)
N5 O3 . 1.217(4)
N5 O2 . 1.244(3)
N5 O1 . 1.246(4)
O1W H1WA . 0.877(19)
O1W H1WB . 0.86(2)
C1 C2 . 1.344(4)
C1 H1 . 0.9300
C2 H2 . 0.9300
C3 H3 . 0.9300
C4 C5 . 1.381(4)
C4 C9 . 1.383(4)
C5 C6 . 1.395(4)
C5 H5 . 0.9300
C6 C7 . 1.388(4)
C6 C10 . 1.506(4)
C7 C8 . 1.380(4)
C7 H7 . 0.9300
C8 C9 . 1.376(4)
C9 H9 . 0.9300
C10 H10A . 0.9600
C10 H10B . 0.9600
C10 H10C . 0.9600
C11 H11 . 0.9300
C12 C13 . 1.346(4)
C12 H12 . 0.9300
C13 H13 . 0.9300

loop_
_geom_hbond_atom_site_label_D
_geom_hbond_atom_site_label_H
_geom_hbond_atom_site_label_A
_geom_hbond_site_symmetry_A
_geom_hbond_distance_DH
_geom_hbond_distance_HA
_geom_hbond_distance_DA
_geom_hbond_angle_DHA
O1W H1WA O3 . 0.88(2) 2.04(2) 2.909(6) 170(4)
O1W H1WB O3 3_676 0.86(2) 2.20(3) 3.020(5) 159(5)
O1W H1WB O2 3_676 0.86(2) 2.42(4) 3.142(4) 142(5)
C2 H2 O1W 4_576 0.93 2.36 3.230(5) 156
C3 H3 O1 3_576 0.93 2.27 3.186(4) 167

loop_
_geom_torsion_atom_site_label_1
_geom_torsion_atom_site_label_2
_geom_torsion_atom_site_label_3
_geom_torsion_atom_site_label_4
_geom_torsion_site_symmetry_1
_geom_torsion
N1 Cu1 N1 C3 3_576 -12(3)
N4 Cu1 N1 C3 4_585 66.7(2)
N4 Cu1 N1 C3 2_546 -113.3(2)
N1 Cu1 N1 C1 3_576 170(3)
N4 Cu1 N1 C1 4_585 -111.9(3)
N4 Cu1 N1 C1 2_546 68.1(3)
C3 N1 C1 C2 . 0.0(3)
Cu1 N1 C1 C2 . 178.8(2)
N1 C1 C2 N2 . 0.0(4)
C3 N2 C2 C1 . 0.1(3)
C4 N2 C2 C1 . -178.3(3)
C1 N1 C3 N2 . 0.1(3)
Cu1 N1 C3 N2 . -178.82(17)
C2 N2 C3 N1 . -0.1(3)
C4 N2 C3 N1 . 178.4(2)
C3 N2 C4 C5 . 176.8(2)
C2 N2 C4 C5 . -5.1(4)
C3 N2 C4 C9 . -3.5(4)
C2 N2 C4 C9 . 174.6(3)
C9 C4 C5 C6 . -0.7(4)
N2 C4 C5 C6 . 179.0(2)
C4 C5 C6 C7 . -0.2(4)
C4 C5 C6 C10 . -179.6(2)
C5 C6 C7 C8 . 0.7(4)
C10 C6 C7 C8 . -179.9(3)
C6 C7 C8 C9 . -0.3(4)
C6 C7 C8 N3 . -179.6(2)
C11 N3 C8 C9 . -44.8(4)
C13 N3 C8 C9 . 132.7(3)
C11 N3 C8 C7 . 134.5(3)
C13 N3 C8 C7 . -48.0(4)
C7 C8 C9 C4 . -0.6(4)
N3 C8 C9 C4 . 178.7(2)
C5 C4 C9 C8 . 1.1(4)
N2 C4 C9 C8 . -178.6(2)
C12 N4 C11 N3 . 0.0(3)
Cu1 N4 C11 N3 2_556 177.32(17)
C13 N3 C11 N4 . -0.2(3)
C8 N3 C11 N4 . 177.7(2)
C11 N4 C12 C13 . 0.2(3)
Cu1 N4 C12 C13 2_556 -176.8(2)
N4 C12 C13 N3 . -0.3(3)
C11 N3 C13 C12 . 0.3(3)
C8 N3 C13 C12 . -177.5(3)
